data_1571188
loop_
_publ_author_name
'Xu, Lihua'
'Zhao, Jiang'

_publ_section_title
;
 Bromine atom introduction improves the F<sup>-</sup> sensing ability of
 an indolo[3,2-<i>b</i>]carbazole-salicylaldehyde-based fluorescence
 turn-on sensor.
;
_journal_issue 28
_journal_name_full 'Chemical communications (Cambridge, England)'
_journal_page_first 3830
_journal_page_last 3833
_journal_paper_doi 10.1039/d3cc05991j
_journal_volume 60
_journal_year 2024
_chemical_formula_moiety 'C33 H32 N2 O2'
_chemical_formula_sum 'C33 H32 N2 O2'
_chemical_formula_weight 488.60
_space_group_crystal_system monoclinic
_space_group_IT_number 14
_space_group_name_Hall '-P 2yn'
_space_group_name_H-M_alt 'P 1 21/n 1'
_atom_sites_solution_hydrogens geom
_audit_creation_date 2023-12-01
_audit_creation_method
;
Olex2 1.3-alpha
(compiled 2020.11.12 svn.r5f609507 for OlexSys, GUI svn.r6408)
;
_audit_update_record
;
2024-02-29 deposited with the CCDC.	2024-03-08 downloaded from the CCDC.
;
_cell_angle_alpha 90
_cell_angle_beta 110.226(2)
_cell_angle_gamma 90
_cell_formula_units_Z 4
_cell_length_a 14.4740(12)
_cell_length_b 12.9605(10)
_cell_length_c 14.8707(12)
_cell_measurement_reflns_used 9993
_cell_measurement_temperature 273.15
_cell_measurement_theta_max 28.29
_cell_measurement_theta_min 2.31
_cell_volume 2617.6(4)
_computing_cell_refinement 'SAINT V8.38A (Bruker, 2018)'
_computing_data_reduction 'SAINT V8.38A (Bruker, 2018)'
_computing_molecular_graphics 'Olex2 1.3-alpha (Dolomanov et al., 2009)'
_computing_publication_material 'Olex2 1.3-alpha (Dolomanov et al., 2009)'
_computing_structure_refinement 'SHELXL 2018/3 (Sheldrick, 2015)'
_computing_structure_solution 'SHELXT 2014/5 (Sheldrick, 2014)'
_diffrn_ambient_temperature 273.15
_diffrn_measured_fraction_theta_full 0.980
_diffrn_measured_fraction_theta_max 0.983
_diffrn_measurement_device_type 'Bruker APEX-II CCD'
_diffrn_measurement_method '\f and \w scans'
_diffrn_radiation_type MoK\a
_diffrn_radiation_wavelength 0.71073
_diffrn_reflns_av_R_equivalents 0.1191
_diffrn_reflns_av_unetI/netI 0.0544
_diffrn_reflns_Laue_measured_fraction_full 0.980
_diffrn_reflns_Laue_measured_fraction_max 0.983
_diffrn_reflns_limit_h_max 19
_diffrn_reflns_limit_h_min -19
_diffrn_reflns_limit_k_max 17
_diffrn_reflns_limit_k_min -17
_diffrn_reflns_limit_l_max 19
_diffrn_reflns_limit_l_min -19
_diffrn_reflns_number 94513
_diffrn_reflns_point_group_measured_fraction_full 0.980
_diffrn_reflns_point_group_measured_fraction_max 0.983
_diffrn_reflns_theta_full 25.242
_diffrn_reflns_theta_max 28.344
_diffrn_reflns_theta_min 2.145
_diffrn_source_current 1.4
_diffrn_source_power 0.07
_diffrn_source_voltage 50.0
_diffrn_standards_number 0
_exptl_absorpt_coefficient_mu 0.077
_exptl_absorpt_correction_T_max 0.7457
_exptl_absorpt_correction_T_min 0.4629
_exptl_absorpt_correction_type none
_exptl_absorpt_process_details
;
SADABS-2016/2 (Bruker,2016/2) was used for absorption correction.
wR2(int) was 0.1565 before and 0.1144 after correction.
The Ratio of minimum to maximum transmission is 0.6208.
The \l/2 correction factor is Not present.
;
_exptl_crystal_colour 'clear yellowish yellow'
_exptl_crystal_colour_lustre clear
_exptl_crystal_colour_modifier yellowish
_exptl_crystal_colour_primary yellow
_exptl_crystal_density_diffrn 1.240
_exptl_crystal_description block
_exptl_crystal_F_000 1040
_exptl_crystal_size_max 0.25
_exptl_crystal_size_mid 0.24
_exptl_crystal_size_min 0.11
_refine_diff_density_max 0.878
_refine_diff_density_min -0.583
_refine_diff_density_rms 0.089
_refine_ls_extinction_method none
_refine_ls_goodness_of_fit_ref 1.027
_refine_ls_hydrogen_treatment constr
_refine_ls_matrix_type full
_refine_ls_number_parameters 289
_refine_ls_number_reflns 6436
_refine_ls_number_restraints 12
_refine_ls_restrained_S_all 1.034
_refine_ls_R_factor_all 0.1327
_refine_ls_R_factor_gt 0.1003
_refine_ls_shift/su_max 0.001
_refine_ls_shift/su_mean 0.000
_refine_ls_structure_factor_coef Fsqd
_refine_ls_weighting_details 'w=1/[\s^2^(Fo^2^)+(0.1195P)^2^+3.1470P] where P=(Fo^2^+2Fc^2^)/3'
_refine_ls_weighting_scheme calc
_refine_ls_wR_factor_gt 0.2412
_refine_ls_wR_factor_ref 0.2791
_reflns_Friedel_coverage 0.000
_reflns_number_gt 4593
_reflns_number_total 6436
_reflns_threshold_expression 'I > 2\s(I)'
_cod_data_source_file d3cc05991j2.cif
_cod_data_source_block 20231124ml_0m_a
_cod_depositor_comments 'Adding full bibliography for 1571188.cif.'
_cod_database_code 1571188
_shelx_shelxl_version_number 2018/3
_shelx_space_group_comment
;
The symmetry employed for this shelxl refinement is uniquely defined
by the following loop, which should always be used as a source of
symmetry information in preference to the above space-group names.
They are only intended as comments.
;
_shelx_estimated_absorpt_t_max 0.992
_shelx_estimated_absorpt_t_min 0.981
_olex2_refinement_description
;
1. Fixed Uiso
 At 1.2 times of:
  All C(H) groups, All C(H,H) groups
 At 1.5 times of:
  All C(H,H,H) groups, All O(H) groups
2. Uiso/Uaniso restraints and constraints
Uanis(C011) \\sim Ueq, Uanis(C00Y) \\sim Ueq: with sigma of 0.01 and sigma for
terminal atoms of 0.02
3.a Secondary CH2 refined with riding coordinates:
 C00O(H00A,H00E), C00U(H00F,H00H), C00W(H00N,H00J), C00X(H00O,H00P), C00Y(H00U,
 H00W), C010(H01A,H01B)
3.b Aromatic/amide H refined with riding coordinates:
 C00K(H00K), C00L(H00L), C00D(H00D), C00I(H00I), C00V(H00V), C00T(H00T),
 C00G(H00G), C00B(H00B), C(H), C00Q(H00Q), C00M(H00M), C00S(H00S), C00R(H00R)
3.c Fitted hexagon refined as free rotating group:
 C006(C005,C00K,C00L,C00E,C00D), C00F(C00I,C00J,C00P,C00V,C00T), C00G(C00A,
 C009,C00B,C004,C008), C00Q(C00M,C007,C00H,C00S,C00R)
3.d Idealised Me refined as rotating group:
 C00Z(H00X,H00Y,HA), C011(H01C,H01D,H01E)
3.e Idealised tetrahedral OH refined as rotating group:
 O00C(H00C)
;
_smtbx_masks_void_probe_radius 1.2
_smtbx_masks_void_truncation_radius 1.2
_olex2_submission_special_instructions 'No special instructions were received'

loop_
_space_group_symop_operation_xyz
'x, y, z'
'-x+1/2, y+1/2, -z+1/2'
'-x, -y, -z'
'x-1/2, -y-1/2, z-1/2'

loop_
_atom_site_label
_atom_site_type_symbol
_atom_site_fract_x
_atom_site_fract_y
_atom_site_fract_z
_atom_site_U_iso_or_equiv
_atom_site_adp_type
_atom_site_occupancy
_atom_site_site_symmetry_order
_atom_site_calc_flag
_atom_site_refinement_flags_posn
_atom_site_refinement_flags_adp
_atom_site_refinement_flags_occupancy
_atom_site_disorder_assembly
_atom_site_disorder_group
N1 N 0.38966(17) 0.28609(18) 0.54645(17) 0.0441(5) Uani 1 1 d . . . . .
N2 N 0.25088(18) 0.54452(18) 0.23404(17) 0.0462(6) Uani 1 1 d . . . . .
C12 C 0.51059(10) 0.33948(12) 0.49088(10) 0.0353(5) Uani 1 1 d G . . . .
C11 C 0.48797(9) 0.27698(13) 0.55637(12) 0.0398(6) Uani 1 1 d G . . . .
C10 C 0.56081(12) 0.21676(13) 0.62033(12) 0.0478(7) Uani 1 1 d G . . . .
H00K H 0.545672 0.174937 0.664140 0.057 Uiso 1 1 calc R U . . .
C9 C 0.65627(11) 0.21903(14) 0.61881(12) 0.0460(6) Uani 1 1 d G . . . .
H00L H 0.705002 0.178736 0.661600 0.055 Uiso 1 1 calc R U . . .
C8 C 0.67889(9) 0.28153(13) 0.55332(12) 0.0393(6) Uani 1 1 d G . . . .
C13 C 0.60605(11) 0.34176(12) 0.48936(10) 0.0378(5) Uani 1 1 d G . . . .
H00D H 0.621185 0.383579 0.445550 0.045 Uiso 1 1 calc R U . . .
O2 O 1.07062(19) 0.2861(3) 0.5514(2) 0.0955(11) Uani 1 1 d . . . . .
H00C H 1.108872 0.261943 0.601377 0.143 Uiso 1 1 calc R U . . .
C6 C 0.78429(10) 0.28268(16) 0.55333(12) 0.0420(6) Uani 1 1 d G . . . .
C7 C 0.86160(12) 0.25544(15) 0.63580(10) 0.0424(6) Uani 1 1 d G . . . .
H00I H 0.849060 0.236995 0.690926 0.051 Uiso 1 1 calc R U . . .
C2 C 0.95767(11) 0.25576(17) 0.63589(12) 0.0487(7) Uani 1 1 d G . . . .
C3 C 0.97641(11) 0.2833(2) 0.55350(15) 0.0634(9) Uani 1 1 d G . . . .
C4 C 0.89910(15) 0.3106(2) 0.47103(13) 0.0743(11) Uani 1 1 d G . . . .
H00V H 0.911640 0.329007 0.415909 0.089 Uiso 1 1 calc R U . . .
C5 C 0.80303(12) 0.3102(2) 0.47095(11) 0.0628(9) Uani 1 1 d G . . . .
H00T H 0.751303 0.328472 0.415766 0.075 Uiso 1 1 calc R U . . .
C16 C 0.25059(10) 0.38381(13) 0.42917(11) 0.0412(6) Uani 1 1 d G . . . .
H00G H 0.203450 0.360658 0.453929 0.049 Uiso 1 1 calc R U . . .
C15 C 0.34814(11) 0.35314(12) 0.47119(10) 0.0392(6) Uani 1 1 d G . . . .
C14 C 0.41860(8) 0.38775(13) 0.43418(11) 0.0371(5) Uani 1 1 d G . . . .
C19 C 0.39150(10) 0.45302(13) 0.35514(11) 0.0404(6) Uani 1 1 d G . . . .
H00B H 0.438641 0.476169 0.330380 0.048 Uiso 1 1 calc R U . . .
C18 C 0.29395(11) 0.48369(12) 0.31312(10) 0.0402(6) Uani 1 1 d G . . . .
C17 C 0.22349(9) 0.44908(13) 0.35013(11) 0.0393(6) Uani 1 1 d G . . . .
C1 C 1.0371(2) 0.2229(3) 0.7221(3) 0.0595(8) Uani 1 1 d . . . . .
H H 1.020819 0.205097 0.775285 0.071 Uiso 1 1 calc R U . . .
C30 C 0.3447(2) 0.2436(3) 0.6115(2) 0.0546(8) Uani 1 1 d . . . . .
H00A H 0.357998 0.170090 0.618329 0.066 Uiso 1 1 calc R U . . .
H00E H 0.273916 0.252572 0.583930 0.066 Uiso 1 1 calc R U . . .
C22 C -0.04145(10) 0.52830(17) 0.21359(16) 0.0619(9) Uani 1 1 d G . . . .
H00Q H -0.106013 0.522427 0.212056 0.074 Uiso 1 1 calc R U . . .
C21 C 0.03460(13) 0.48209(15) 0.28705(13) 0.0505(7) Uani 1 1 d G . . . .
H00M H 0.020909 0.445299 0.334664 0.061 Uiso 1 1 calc R U . . .
C20 C 0.13110(11) 0.49087(14) 0.28935(11) 0.0408(6) Uani 1 1 d G . . . .
C25 C 0.15156(11) 0.54586(15) 0.21819(13) 0.0463(6) Uani 1 1 d G . . . .
C24 C 0.07552(15) 0.59207(16) 0.14473(12) 0.0604(8) Uani 1 1 d G . . . .
H00S H 0.089204 0.628864 0.097122 0.072 Uiso 1 1 calc R U . . .
C23 C -0.02099(13) 0.58329(17) 0.14243(14) 0.0646(9) Uani 1 1 d G . . . .
H00R H -0.071865 0.614211 0.093283 0.078 Uiso 1 1 calc R U . . .
C26 C 0.3014(3) 0.5986(3) 0.1799(2) 0.0592(8) Uani 1 1 d . . . . .
H00F H 0.366520 0.618331 0.222417 0.071 Uiso 1 1 calc R U . . .
H00H H 0.265536 0.661154 0.153332 0.071 Uiso 1 1 calc R U . . .
C31 C 0.3817(3) 0.2934(4) 0.7106(3) 0.0834(13) Uani 1 1 d . . . . .
H00N H 0.450631 0.275922 0.741230 0.100 Uiso 1 1 calc R U . . .
H00J H 0.346119 0.263249 0.748778 0.100 Uiso 1 1 calc R U . . .
C32 C 0.3712(4) 0.4128(5) 0.7126(3) 0.0962(16) Uani 1 1 d . . . . .
H00O H 0.410548 0.437991 0.775636 0.115 Uiso 1 1 calc R U . . .
H00P H 0.397134 0.443029 0.666565 0.115 Uiso 1 1 calc R U . . .
C27 C 0.3112(5) 0.5307(4) 0.0968(4) 0.1088(18) Uani 1 1 d . U . . .
H00U H 0.339583 0.464937 0.123576 0.131 Uiso 1 1 calc R U . . .
H00W H 0.245554 0.517090 0.051920 0.131 Uiso 1 1 calc R U . . .
C33 C 0.2682(4) 0.4477(4) 0.6902(4) 0.1006(15) Uani 1 1 d . . . . .
H00X H 0.230656 0.431388 0.624763 0.151 Uiso 1 1 calc R U . . .
H00Y H 0.267182 0.520869 0.699653 0.151 Uiso 1 1 calc R U . . .
HA H 0.239952 0.413294 0.731779 0.151 Uiso 1 1 calc R U . . .
C28 C 0.3680(5) 0.5717(6) 0.0451(4) 0.1165(19) Uani 1 1 d . . . . .
H01A H 0.437148 0.572739 0.084725 0.140 Uiso 1 1 calc R U . . .
H01B H 0.347326 0.641616 0.024654 0.140 Uiso 1 1 calc R U . . .
C29 C 0.3512(6) 0.5004(7) -0.0434(5) 0.162(3) Uani 1 1 d . U . . .
H01C H 0.284548 0.475843 -0.065787 0.243 Uiso 1 1 calc R U . . .
H01D H 0.395521 0.442733 -0.025533 0.243 Uiso 1 1 calc R U . . .
H01E H 0.363333 0.538583 -0.093554 0.243 Uiso 1 1 calc R U . . .
O1 O 1.12408(18) 0.2171(2) 0.7293(2) 0.0828(9) Uani 1 1 d . . . . .

loop_
_atom_site_aniso_label
_atom_site_aniso_U_11
_atom_site_aniso_U_22
_atom_site_aniso_U_33
_atom_site_aniso_U_23
_atom_site_aniso_U_13
_atom_site_aniso_U_12
N1 0.0422(12) 0.0483(13) 0.0432(12) 0.0111(10) 0.0167(10) 0.0043(10)
N2 0.0472(13) 0.0457(12) 0.0406(12) 0.0092(10) 0.0089(10) 0.0050(10)
C12 0.0401(12) 0.0322(11) 0.0306(11) -0.0009(9) 0.0083(9) -0.0020(9)
C11 0.0422(13) 0.0378(12) 0.0384(13) 0.0015(10) 0.0128(11) 0.0003(10)
C10 0.0493(15) 0.0476(15) 0.0469(15) 0.0166(12) 0.0172(12) 0.0056(12)
C9 0.0467(15) 0.0452(14) 0.0440(14) 0.0091(11) 0.0132(12) 0.0086(11)
C8 0.0405(13) 0.0402(13) 0.0343(12) -0.0030(10) 0.0094(10) 0.0002(10)
C13 0.0413(13) 0.0362(12) 0.0337(12) -0.0006(9) 0.0101(10) -0.0032(10)
O2 0.0476(14) 0.153(3) 0.091(2) 0.003(2) 0.0311(14) -0.0033(17)
C6 0.0405(13) 0.0430(14) 0.0394(13) -0.0021(11) 0.0098(11) -0.0005(10)
C7 0.0424(14) 0.0422(13) 0.0407(13) -0.0029(11) 0.0118(11) 0.0018(11)
C2 0.0419(14) 0.0462(15) 0.0537(16) -0.0049(12) 0.0111(12) -0.0010(11)
C3 0.0439(16) 0.084(2) 0.063(2) -0.0043(18) 0.0187(15) -0.0058(16)
C4 0.0564(19) 0.118(3) 0.0531(19) 0.009(2) 0.0248(16) -0.003(2)
C5 0.0485(17) 0.093(3) 0.0447(16) 0.0092(16) 0.0133(13) -0.0012(17)
C16 0.0421(13) 0.0415(13) 0.0402(13) -0.0005(11) 0.0143(11) 0.0011(11)
C15 0.0445(14) 0.0377(12) 0.0346(12) -0.0015(10) 0.0126(10) -0.0004(10)
C14 0.0387(13) 0.0364(12) 0.0336(12) -0.0025(10) 0.0093(10) -0.0010(10)
C19 0.0462(14) 0.0383(13) 0.0363(13) 0.0004(10) 0.0139(11) -0.0027(10)
C18 0.0471(14) 0.0355(12) 0.0337(12) -0.0015(10) 0.0082(11) 0.0003(10)
C17 0.0415(13) 0.0349(12) 0.0390(13) -0.0062(10) 0.0106(11) 0.0003(10)
C1 0.0462(16) 0.0570(18) 0.066(2) -0.0020(15) 0.0078(15) 0.0049(14)
C30 0.0490(16) 0.0608(18) 0.0584(18) 0.0228(15) 0.0242(14) 0.0039(13)
C22 0.0484(17) 0.0597(19) 0.069(2) -0.0117(16) 0.0089(15) 0.0109(14)
C21 0.0451(15) 0.0471(15) 0.0556(17) -0.0101(13) 0.0127(13) 0.0033(12)
C20 0.0442(14) 0.0355(12) 0.0372(13) -0.0056(10) 0.0067(11) 0.0016(10)
C25 0.0526(16) 0.0392(13) 0.0413(14) -0.0026(11) 0.0088(12) 0.0066(11)
C24 0.063(2) 0.0540(18) 0.0506(17) 0.0036(14) 0.0025(15) 0.0121(15)
C23 0.0575(19) 0.0616(19) 0.060(2) -0.0002(16) 0.0007(15) 0.0197(16)
C26 0.066(2) 0.0605(19) 0.0514(17) 0.0199(15) 0.0202(15) 0.0047(15)
C31 0.070(2) 0.136(4) 0.053(2) 0.021(2) 0.0322(18) 0.023(2)
C32 0.081(3) 0.140(5) 0.076(3) -0.036(3) 0.039(2) -0.030(3)
C27 0.159(5) 0.095(3) 0.095(3) 0.031(3) 0.073(3) 0.031(3)
C33 0.116(4) 0.097(4) 0.090(3) -0.011(3) 0.037(3) -0.001(3)
C28 0.114(4) 0.139(5) 0.108(4) 0.022(4) 0.053(3) 0.013(4)
C29 0.204(8) 0.195(7) 0.089(4) -0.019(4) 0.054(4) 0.076(6)
O1 0.0446(13) 0.102(2) 0.0880(19) 0.0042(16) 0.0050(13) 0.0117(13)

loop_
_atom_type_symbol
_atom_type_description
_atom_type_scat_dispersion_real
_atom_type_scat_dispersion_imag
_atom_type_scat_source
C C 0.0033 0.0016 'International Tables Vol C Tables 4.2.6.8 and 6.1.1.4'
H H 0.0000 0.0000 'International Tables Vol C Tables 4.2.6.8 and 6.1.1.4'
N N 0.0061 0.0033 'International Tables Vol C Tables 4.2.6.8 and 6.1.1.4'
O O 0.0106 0.0060 'International Tables Vol C Tables 4.2.6.8 and 6.1.1.4'

loop_
_geom_angle_atom_site_label_1
_geom_angle_atom_site_label_2
_geom_angle_atom_site_label_3
_geom_angle
_geom_angle_site_symmetry_1
_geom_angle_site_symmetry_3
_geom_angle_publ_flag
C11 N1 C30 125.4(2) . . ?
C15 N1 C11 106.47(17) . . ?
C15 N1 C30 127.7(2) . . ?
C18 N2 C25 107.00(19) . . ?
C18 N2 C26 126.1(2) . . ?
C25 N2 C26 126.9(2) . . ?
C11 C12 C13 120.0 . . ?
C11 C12 C14 105.53(11) . . ?
C13 C12 C14 134.43(11) . . ?
N1 C11 C12 110.99(13) . . ?
N1 C11 C10 129.01(13) . . ?
C12 C11 C10 120.0 . . ?
C11 C10 H00K 120.0 . . ?
C11 C10 C9 120.0 . . ?
C9 C10 H00K 120.0 . . ?
C10 C9 H00L 120.0 . . ?
C8 C9 C10 120.0 . . ?
C8 C9 H00L 120.0 . . ?
C9 C8 C6 118.90(12) . . ?
C13 C8 C9 120.0 . . ?
C13 C8 C6 121.10(12) . . ?
C12 C13 H00D 120.0 . . ?
C8 C13 C12 120.0 . . ?
C8 C13 H00D 120.0 . . ?
C3 O2 H00C 109.5 . . ?
C7 C6 C8 119.84(12) . . ?
C7 C6 C5 120.0 . . ?
C5 C6 C8 120.15(12) . . ?
C6 C7 H00I 120.0 . . ?
C6 C7 C2 120.0 . . ?
C2 C7 H00I 120.0 . . ?
C7 C2 C1 119.00(19) . . ?
C3 C2 C7 120.0 . . ?
C3 C2 C1 120.96(19) . . ?
O2 C3 C2 121.61(19) . . ?
O2 C3 C4 118.38(19) . . ?
C4 C3 C2 120.0 . . ?
C3 C4 H00V 120.0 . . ?
C3 C4 C5 120.0 . . ?
C5 C4 H00V 120.0 . . ?
C6 C5 H00T 120.0 . . ?
C4 C5 C6 120.0 . . ?
C4 C5 H00T 120.0 . . ?
C15 C16 H00G 120.0 . . ?
C15 C16 C17 120.0 . . ?
C17 C16 H00G 120.0 . . ?
N1 C15 C16 129.39(14) . . ?
N1 C15 C14 110.55(14) . . ?
C16 C15 C14 120.0 . . ?
C15 C14 C12 106.42(11) . . ?
C15 C14 C19 120.0 . . ?
C19 C14 C12 133.54(11) . . ?
C14 C19 H00B 120.0 . . ?
C18 C19 C14 120.0 . . ?
C18 C19 H00B 120.0 . . ?
N2 C18 C19 129.71(15) . . ?
N2 C18 C17 110.26(15) . . ?
C19 C18 C17 120.0 . . ?
C16 C17 C20 133.69(13) . . ?
C18 C17 C16 120.0 . . ?
C18 C17 C20 106.27(13) . . ?
C2 C1 H 117.7 . . ?
O1 C1 C2 124.6(3) . . ?
O1 C1 H 117.7 . . ?
N1 C30 H00A 108.9 . . ?
N1 C30 H00E 108.9 . . ?
N1 C30 C31 113.3(3) . . ?
H00A C30 H00E 107.7 . . ?
C31 C30 H00A 108.9 . . ?
C31 C30 H00E 108.9 . . ?
C21 C22 H00Q 120.0 . . ?
C21 C22 C23 120.0 . . ?
C23 C22 H00Q 120.0 . . ?
C22 C21 H00M 120.0 . . ?
C20 C21 C22 120.0 . . ?
C20 C21 H00M 120.0 . . ?
C21 C20 C17 133.92(13) . . ?
C21 C20 C25 120.0 . . ?
C25 C20 C17 105.98(13) . . ?
N2 C25 C20 110.40(15) . . ?
N2 C25 C24 129.60(15) . . ?
C24 C25 C20 120.0 . . ?
C25 C24 H00S 120.0 . . ?
C25 C24 C23 120.0 . . ?
C23 C24 H00S 120.0 . . ?
C22 C23 H00R 120.0 . . ?
C24 C23 C22 120.0 . . ?
C24 C23 H00R 120.0 . . ?
N2 C26 H00F 109.3 . . ?
N2 C26 H00H 109.3 . . ?
N2 C26 C27 111.7(3) . . ?
H00F C26 H00H 107.9 . . ?
C27 C26 H00F 109.3 . . ?
C27 C26 H00H 109.3 . . ?
C30 C31 H00N 108.3 . . ?
C30 C31 H00J 108.3 . . ?
C30 C31 C32 115.8(3) . . ?
H00N C31 H00J 107.4 . . ?
C32 C31 H00N 108.3 . . ?
C32 C31 H00J 108.3 . . ?
C31 C32 H00O 108.9 . . ?
C31 C32 H00P 108.9 . . ?
H00O C32 H00P 107.7 . . ?
C33 C32 C31 113.3(4) . . ?
C33 C32 H00O 108.9 . . ?
C33 C32 H00P 108.9 . . ?
C26 C27 H00U 108.1 . . ?
C26 C27 H00W 108.1 . . ?
H00U C27 H00W 107.3 . . ?
C28 C27 C26 116.7(5) . . ?
C28 C27 H00U 108.1 . . ?
C28 C27 H00W 108.1 . . ?
C32 C33 H00X 109.5 . . ?
C32 C33 H00Y 109.5 . . ?
C32 C33 HA 109.5 . . ?
H00X C33 H00Y 109.5 . . ?
H00X C33 HA 109.5 . . ?
H00Y C33 HA 109.5 . . ?
C27 C28 H01A 110.4 . . ?
C27 C28 H01B 110.4 . . ?
C27 C28 C29 106.7(6) . . ?
H01A C28 H01B 108.6 . . ?
C29 C28 H01A 110.4 . . ?
C29 C28 H01B 110.4 . . ?
C28 C29 H01C 109.5 . . ?
C28 C29 H01D 109.5 . . ?
C28 C29 H01E 109.5 . . ?
H01C C29 H01D 109.5 . . ?
H01C C29 H01E 109.5 . . ?
H01D C29 H01E 109.5 . . ?

loop_
_geom_bond_atom_site_label_1
_geom_bond_atom_site_label_2
_geom_bond_distance
_geom_bond_site_symmetry_2
_geom_bond_publ_flag
N1 C11 1.384(2) . ?
N1 C15 1.380(2) . ?
N1 C30 1.449(4) . ?
N2 C18 1.373(2) . ?
N2 C25 1.374(3) . ?
N2 C26 1.443(4) . ?
C12 C11 1.3900 . ?
C12 C13 1.3900 . ?
C12 C14 1.4487(16) . ?
C11 C10 1.3900 . ?
C10 H00K 0.9300 . ?
C10 C9 1.3900 . ?
C9 H00L 0.9300 . ?
C9 C8 1.3900 . ?
C8 C13 1.3900 . ?
C8 C6 1.5255(17) . ?
C13 H00D 0.9300 . ?
O2 H00C 0.8200 . ?
O2 C3 1.375(3) . ?
C6 C7 1.3900 . ?
C6 C5 1.3900 . ?
C7 H00I 0.9300 . ?
C7 C2 1.3900 . ?
C2 C3 1.3900 . ?
C2 C1 1.459(3) . ?
C3 C4 1.3900 . ?
C4 H00V 0.9300 . ?
C4 C5 1.3900 . ?
C5 H00T 0.9300 . ?
C16 H00G 0.9300 . ?
C16 C15 1.3900 . ?
C16 C17 1.3900 . ?
C15 C14 1.3900 . ?
C14 C19 1.3900 . ?
C19 H00B 0.9300 . ?
C19 C18 1.3900 . ?
C18 C17 1.3900 . ?
C17 C20 1.4362(17) . ?
C1 H 0.9300 . ?
C1 O1 1.228(4) . ?
C30 H00A 0.9700 . ?
C30 H00E 0.9700 . ?
C30 C31 1.526(6) . ?
C22 H00Q 0.9300 . ?
C22 C21 1.3900 . ?
C22 C23 1.3900 . ?
C21 H00M 0.9300 . ?
C21 C20 1.3900 . ?
C20 C25 1.3900 . ?
C25 C24 1.3900 . ?
C24 H00S 0.9300 . ?
C24 C23 1.3900 . ?
C23 H00R 0.9300 . ?
C26 H00F 0.9700 . ?
C26 H00H 0.9700 . ?
C26 C27 1.563(6) . ?
C31 H00N 0.9700 . ?
C31 H00J 0.9700 . ?
C31 C32 1.557(8) . ?
C32 H00O 0.9700 . ?
C32 H00P 0.9700 . ?
C32 C33 1.481(7) . ?
C27 H00U 0.9700 . ?
C27 H00W 0.9700 . ?
C27 C28 1.409(8) . ?
C33 H00X 0.9600 . ?
C33 H00Y 0.9600 . ?
C33 HA 0.9600 . ?
C28 H01A 0.9700 . ?
C28 H01B 0.9700 . ?
C28 C29 1.558(9) . ?
C29 H01C 0.9600 . ?
C29 H01D 0.9600 . ?
C29 H01E 0.9600 . ?

loop_
_geom_torsion_atom_site_label_1
_geom_torsion_atom_site_label_2
_geom_torsion_atom_site_label_3
_geom_torsion_atom_site_label_4
_geom_torsion
_geom_torsion_site_symmetry_1
_geom_torsion_site_symmetry_2
_geom_torsion_site_symmetry_3
_geom_torsion_site_symmetry_4
_geom_torsion_publ_flag
N1 C11 C10 C9 -179.7(2) . . . . ?
N1 C15 C14 C12 -0.48(17) . . . . ?
N1 C15 C14 C19 177.42(17) . . . . ?
N1 C30 C31 C32 55.5(4) . . . . ?
N2 C18 C17 C16 178.31(17) . . . . ?
N2 C18 C17 C20 0.42(17) . . . . ?
N2 C25 C24 C23 179.8(2) . . . . ?
N2 C26 C27 C28 -173.8(5) . . . . ?
C12 C11 C10 C9 0.0 . . . . ?
C12 C14 C19 C18 177.22(19) . . . . ?
C11 N1 C15 C16 176.27(14) . . . . ?
C11 N1 C15 C14 -0.8(2) . . . . ?
C11 N1 C30 C31 66.4(4) . . . . ?
C11 C12 C13 C8 0.0 . . . . ?
C11 C12 C14 C15 1.59(13) . . . . ?
C11 C12 C14 C19 -175.90(13) . . . . ?
C11 C10 C9 C8 0.0 . . . . ?
C10 C9 C8 C13 0.0 . . . . ?
C10 C9 C8 C6 179.90(16) . . . . ?
C9 C8 C13 C12 0.0 . . . . ?
C9 C8 C6 C7 -23.96(19) . . . . ?
C9 C8 C6 C5 155.63(13) . . . . ?
C8 C6 C7 C2 179.59(18) . . . . ?
C8 C6 C5 C4 -179.59(18) . . . . ?
C13 C12 C11 N1 179.78(18) . . . . ?
C13 C12 C11 C10 0.0 . . . . ?
C13 C12 C14 C15 179.22(13) . . . . ?
C13 C12 C14 C19 1.7(3) . . . . ?
C13 C8 C6 C7 155.94(12) . . . . ?
C13 C8 C6 C5 -24.5(2) . . . . ?
O2 C3 C4 C5 -179.0(3) . . . . ?
C6 C8 C13 C12 -179.90(17) . . . . ?
C6 C7 C2 C3 0.0 . . . . ?
C6 C7 C2 C1 -177.6(2) . . . . ?
C7 C6 C5 C4 0.0 . . . . ?
C7 C2 C3 O2 179.0(3) . . . . ?
C7 C2 C3 C4 0.0 . . . . ?
C7 C2 C1 O1 177.7(3) . . . . ?
C2 C3 C4 C5 0.0 . . . . ?
C3 C2 C1 O1 0.2(4) . . . . ?
C3 C4 C5 C6 0.0 . . . . ?
C5 C6 C7 C2 0.0 . . . . ?
C16 C15 C14 C12 -177.90(14) . . . . ?
C16 C15 C14 C19 0.0 . . . . ?
C16 C17 C20 C21 0.3(3) . . . . ?
C16 C17 C20 C25 -176.02(13) . . . . ?
C15 N1 C11 C12 1.9(2) . . . . ?
C15 N1 C11 C10 -178.34(14) . . . . ?
C15 N1 C30 C31 -104.6(3) . . . . ?
C15 C16 C17 C18 0.0 . . . . ?
C15 C16 C17 C20 177.20(19) . . . . ?
C15 C14 C19 C18 0.0 . . . . ?
C14 C12 C11 N1 -2.18(17) . . . . ?
C14 C12 C11 C10 178.04(15) . . . . ?
C14 C12 C13 C8 -177.4(2) . . . . ?
C14 C19 C18 N2 -177.9(2) . . . . ?
C14 C19 C18 C17 0.0 . . . . ?
C19 C18 C17 C16 0.0 . . . . ?
C19 C18 C17 C20 -177.89(15) . . . . ?
C18 N2 C25 C20 3.1(2) . . . . ?
C18 N2 C25 C24 -176.66(15) . . . . ?
C18 N2 C26 C27 89.8(4) . . . . ?
C18 C17 C20 C21 177.81(14) . . . . ?
C18 C17 C20 C25 1.46(13) . . . . ?
C17 C16 C15 N1 -176.9(2) . . . . ?
C17 C16 C15 C14 0.0 . . . . ?
C17 C20 C25 N2 -2.85(18) . . . . ?
C17 C20 C25 C24 176.97(16) . . . . ?
C1 C2 C3 O2 -3.5(3) . . . . ?
C1 C2 C3 C4 177.5(2) . . . . ?
C30 N1 C11 C12 -170.7(2) . . . . ?
C30 N1 C11 C10 9.1(4) . . . . ?
C30 N1 C15 C16 -11.4(4) . . . . ?
C30 N1 C15 C14 171.5(3) . . . . ?
C30 C31 C32 C33 72.4(5) . . . . ?
C22 C21 C20 C17 -175.9(2) . . . . ?
C22 C21 C20 C25 0.0 . . . . ?
C21 C22 C23 C24 0.0 . . . . ?
C21 C20 C25 N2 -179.82(19) . . . . ?
C21 C20 C25 C24 0.0 . . . . ?
C20 C25 C24 C23 0.0 . . . . ?
C25 N2 C18 C19 175.94(14) . . . . ?
C25 N2 C18 C17 -2.2(2) . . . . ?
C25 N2 C26 C27 -91.9(4) . . . . ?
C25 C24 C23 C22 0.0 . . . . ?
C23 C22 C21 C20 0.0 . . . . ?
C26 N2 C18 C19 -5.5(4) . . . . ?
C26 N2 C18 C17 176.4(2) . . . . ?
C26 N2 C25 C20 -175.4(3) . . . . ?
C26 N2 C25 C24 4.8(4) . . . . ?
C26 C27 C28 C29 -170.1(5) . . . . ?
